data_4038564
loop_
_publ_author_name
'Kumar, Chepuri V Suneel'
'Holyoke, Jr, Caleb W'
'Keller, Taylor M.'
'Fleming, Fraser F.'

_publ_section_title
;
 Asmic Isocyanide [3 + 2] Cascade to Dihydrooxazoles and
 Dihydroimidazoles.
;
_journal_issue 14
_journal_name_full 'The Journal of organic chemistry'
_journal_page_first 9153
_journal_page_last 9160
_journal_paper_doi 10.1021/acs.joc.0c01119
_journal_volume 85
_journal_year 2020
_chemical_formula_moiety 'C25 H23 N3 O5 S2'
_chemical_formula_sum 'C25 H23 N3 O5 S2'
_chemical_formula_weight 509.58
_space_group_crystal_system monoclinic
_space_group_IT_number 14
_space_group_name_Hall '-P 2ybc'
_space_group_name_H-M_alt 'P 1 21/c 1'
_atom_sites_solution_hydrogens geom
_atom_sites_solution_primary direct
_atom_sites_solution_secondary difmap
_audit_creation_date 2019-01-17
_audit_creation_method
;
Olex2 1.2
(compiled 2018.05.29 svn.r3508 for OlexSys, GUI svn.r5506)
;
_cell_angle_alpha 90
_cell_angle_beta 95.2960(10)
_cell_angle_gamma 90
_cell_formula_units_Z 4
_cell_length_a 14.6337(10)
_cell_length_b 8.2120(6)
_cell_length_c 19.9944(14)
_cell_measurement_reflns_used 9160
_cell_measurement_temperature 100(2)
_cell_measurement_theta_max 28.07
_cell_measurement_theta_min 2.58
_cell_volume 2392.5(3)
_computing_cell_refinement 'SAINT v8.27A (Bruker, 2012)'
_computing_data_collection 'COSMO (Bruker AXS)'
_computing_data_reduction 'SAINT v8.27A (Bruker, 2012)'
_computing_molecular_graphics 'Olex2 (Dolomanov et al., 2009)'
_computing_publication_material 'Olex2 (Dolomanov et al., 2009)'
_computing_structure_refinement 'XL (Sheldrick, 2008)'
_computing_structure_solution 'XS (Sheldrick, 2008)'
_diffrn_ambient_temperature 100.01
_diffrn_detector_area_resol_mean 8.33
_diffrn_measured_fraction_theta_full 1.000
_diffrn_measured_fraction_theta_max 0.995
_diffrn_measurement_device_type 'Bruker APEX-II CCD'
_diffrn_measurement_method '\f and \w scans'
_diffrn_radiation_monochromator graphite
_diffrn_radiation_type MoK\a
_diffrn_radiation_wavelength 0.71073
_diffrn_reflns_av_R_equivalents 0.0189
_diffrn_reflns_av_unetI/netI 0.0140
_diffrn_reflns_Laue_measured_fraction_full 1.000
_diffrn_reflns_Laue_measured_fraction_max 0.995
_diffrn_reflns_limit_h_max 19
_diffrn_reflns_limit_h_min -19
_diffrn_reflns_limit_k_max 10
_diffrn_reflns_limit_k_min -10
_diffrn_reflns_limit_l_max 26
_diffrn_reflns_limit_l_min -26
_diffrn_reflns_number 29898
_diffrn_reflns_point_group_measured_fraction_full 1.000
_diffrn_reflns_point_group_measured_fraction_max 0.995
_diffrn_reflns_theta_full 25.242
_diffrn_reflns_theta_max 28.086
_diffrn_reflns_theta_min 1.397
_diffrn_source 'sealed tube'
_diffrn_standards_number 0
_exptl_absorpt_coefficient_mu 0.265
_exptl_absorpt_correction_T_max 0.7456
_exptl_absorpt_correction_T_min 0.7006
_exptl_absorpt_correction_type multi-scan
_exptl_absorpt_process_details
'SADABS-2012/1 (Bruker,2012) was used for absorption correction. wR2(int) was 0.0458 before and 0.0339 after correction. The Ratio of minimum to maximum transmission is 0.9396. The \l/2 correction factor is 0.0015.'
_exptl_crystal_colour colourless
_exptl_crystal_density_diffrn 1.415
_exptl_crystal_description prism
_exptl_crystal_F_000 1064
_exptl_crystal_size_max 0.326
_exptl_crystal_size_mid 0.238
_exptl_crystal_size_min 0.11
_refine_diff_density_max 0.368
_refine_diff_density_min -0.234
_refine_diff_density_rms 0.043
_refine_ls_extinction_method none
_refine_ls_goodness_of_fit_ref 1.067
_refine_ls_hydrogen_treatment constr
_refine_ls_matrix_type full
_refine_ls_number_parameters 318
_refine_ls_number_reflns 5797
_refine_ls_number_restraints 0
_refine_ls_restrained_S_all 1.067
_refine_ls_R_factor_all 0.0315
_refine_ls_R_factor_gt 0.0289
_refine_ls_shift/su_max 0.001
_refine_ls_shift/su_mean 0.000
_refine_ls_structure_factor_coef Fsqd
_refine_ls_weighting_details 'w=1/[\s^2^(Fo^2^)+(0.0328P)^2^+1.1661P] where P=(Fo^2^+2Fc^2^)/3'
_refine_ls_weighting_scheme calc
_refine_ls_wR_factor_gt 0.0728
_refine_ls_wR_factor_ref 0.0742
_reflns_Friedel_coverage 0.000
_reflns_number_gt 5385
_reflns_number_total 5797
_reflns_threshold_expression 'I > 2\s(I)'
_cod_data_source_file jo0c01119_si_002.cif
_cod_data_source_block solve
_cod_depositor_comments 'Adding full bibliography for 4038564.cif.'
_cod_database_code 4038564
_shelx_shelxl_version_number 2018/3
_shelx_space_group_comment
;
The symmetry employed for this shelxl refinement is uniquely defined
by the following loop, which should always be used as a source of
symmetry information in preference to the above space-group names.
They are only intended as comments.
;
_shelx_estimated_absorpt_t_max 0.971
_shelx_estimated_absorpt_t_min 0.918
_olex2_refinement_description
;
1. Fixed Uiso
 At 1.2 times of:
  All C(H) groups, All C(H,H) groups
 At 1.5 times of:
  All C(H,H,H) groups
2.a Ternary CH refined with riding coordinates:
 C7(H7)
2.b Secondary CH2 refined with riding coordinates:
 C8(H8A,H8B), C18(H18A,H18B)
2.c Aromatic/amide H refined with riding coordinates:
 C2(H2), C3(H3), C4(H4), C5(H5), C12(H12), C13(H13), C14(H14), C15(H15),
 C20(H20), C21(H21), C22(H22), C23(H23)
2.d Idealised Me refined as rotating group:
 C17(H17A,H17B,H17C), C25(H25A,H25B,H25C)
;
_olex2_submission_special_instructions 'No special instructions were received'

loop_
_space_group_symop_operation_xyz
'x, y, z'
'-x, y+1/2, -z+1/2'
'-x, -y, -z'
'x, -y-1/2, z-1/2'

loop_
_atom_site_label
_atom_site_type_symbol
_atom_site_fract_x
_atom_site_fract_y
_atom_site_fract_z
_atom_site_U_iso_or_equiv
_atom_site_adp_type
_atom_site_occupancy
_atom_site_site_symmetry_order
_atom_site_calc_flag
_atom_site_refinement_flags_posn
_atom_site_refinement_flags_adp
_atom_site_refinement_flags_occupancy
_atom_site_disorder_assembly
_atom_site_disorder_group
S1 S 0.39723(2) 0.63436(3) 0.06133(2) 0.01676(7) Uani 1 1 d . . . . .
S2 S 0.34594(2) 0.47084(3) -0.10969(2) 0.01639(7) Uani 1 1 d . . . . .
O1 O 0.32443(6) 0.18793(10) -0.18659(4) 0.02045(17) Uani 1 1 d . . . . .
O2 O 0.39589(6) 0.96973(10) 0.01580(4) 0.01927(17) Uani 1 1 d . . . . .
O3 O 0.07879(6) 0.79098(11) 0.11225(4) 0.02350(19) Uani 1 1 d . . . . .
O4 O 0.12261(7) 0.93391(12) -0.14906(4) 0.0271(2) Uani 1 1 d . . . . .
O5 O 0.03650(6) 0.79628(11) -0.08739(4) 0.02295(18) Uani 1 1 d . . . . .
N1 N 0.25796(6) 0.69497(12) -0.03725(5) 0.01646(18) Uani 1 1 d . . . . .
N2 N 0.21376(7) 0.63926(13) 0.13016(5) 0.0195(2) Uani 1 1 d . . . . .
N3 N 0.09047(6) 0.90743(12) -0.09538(5) 0.01837(19) Uani 1 1 d . . . . .
C1 C 0.11785(7) 1.01844(14) -0.03921(6) 0.0167(2) Uani 1 1 d . . . . .
C2 C 0.12722(7) 1.18083(15) -0.05694(6) 0.0195(2) Uani 1 1 d . . . . .
H2 H 0.116089 1.214025 -0.102479 0.023 Uiso 1 1 calc R . . . .
C3 C 0.15308(8) 1.29372(15) -0.00712(6) 0.0225(2) Uani 1 1 d . . . . .
H3 H 0.157499 1.405871 -0.018018 0.027 Uiso 1 1 calc R . . . .
C4 C 0.17247(8) 1.24180(16) 0.05878(6) 0.0232(2) Uani 1 1 d . . . . .
H4 H 0.192261 1.318183 0.092756 0.028 Uiso 1 1 calc R . . . .
C5 C 0.16306(8) 1.07873(15) 0.07522(6) 0.0204(2) Uani 1 1 d . . . . .
H5 H 0.177468 1.045171 0.120433 0.024 Uiso 1 1 calc R . . . .
C6 C 0.13301(7) 0.96291(14) 0.02710(6) 0.0165(2) Uani 1 1 d . . . . .
C7 C 0.12101(7) 0.78896(14) 0.05035(6) 0.0174(2) Uani 1 1 d . . . . .
H7 H 0.082906 0.725245 0.015441 0.021 Uiso 1 1 calc R . . . .
C8 C 0.12743(9) 0.67927(17) 0.15703(6) 0.0252(3) Uani 1 1 d . . . . .
H8A H 0.090572 0.579327 0.161261 0.030 Uiso 1 1 calc R . . . .
H8B H 0.139376 0.728929 0.202109 0.030 Uiso 1 1 calc R . . . .
C9 C 0.21038(7) 0.69978(13) 0.07155(5) 0.0153(2) Uani 1 1 d . . . . .
C10 C 0.28308(7) 0.67930(13) 0.02503(5) 0.0146(2) Uani 1 1 d . . . . .
C11 C 0.40927(7) 0.80968(14) 0.11332(5) 0.0164(2) Uani 1 1 d . . . . .
C12 C 0.42036(8) 0.79353(17) 0.18286(6) 0.0234(3) Uani 1 1 d . . . . .
H12 H 0.423857 0.688164 0.202549 0.028 Uiso 1 1 calc R . . . .
C13 C 0.42635(9) 0.9307(2) 0.22359(6) 0.0306(3) Uani 1 1 d . . . . .
H13 H 0.434319 0.919447 0.271061 0.037 Uiso 1 1 calc R . . . .
C14 C 0.42064(9) 1.08375(19) 0.19467(7) 0.0303(3) Uani 1 1 d . . . . .
H14 H 0.423086 1.177322 0.222713 0.036 Uiso 1 1 calc R . . . .
C15 C 0.41139(8) 1.10324(16) 0.12520(7) 0.0239(3) Uani 1 1 d . . . . .
H15 H 0.408774 1.209132 0.105983 0.029 Uiso 1 1 calc R . . . .
C16 C 0.40598(7) 0.96542(14) 0.08403(6) 0.0169(2) Uani 1 1 d . . . . .
C17 C 0.38786(8) 1.12670(15) -0.01604(7) 0.0239(3) Uani 1 1 d . . . . .
H17A H 0.379461 1.112626 -0.064895 0.036 Uiso 1 1 calc GR . . . .
H17B H 0.443765 1.189890 -0.003954 0.036 Uiso 1 1 calc GR . . . .
H17C H 0.334895 1.184570 -0.000986 0.036 Uiso 1 1 calc GR . . . .
C18 C 0.32593(8) 0.67938(14) -0.08575(6) 0.0182(2) Uani 1 1 d . . . . .
H18A H 0.384565 0.727247 -0.066328 0.022 Uiso 1 1 calc R . . . .
H18B H 0.305087 0.742615 -0.126488 0.022 Uiso 1 1 calc R . . . .
C19 C 0.24693(7) 0.42869(14) -0.16503(5) 0.0154(2) Uani 1 1 d . . . . .
C20 C 0.17028(8) 0.52918(14) -0.17442(6) 0.0190(2) Uani 1 1 d . . . . .
H20 H 0.168122 0.627434 -0.149536 0.023 Uiso 1 1 calc R . . . .
C21 C 0.09649(8) 0.48606(15) -0.22035(6) 0.0218(2) Uani 1 1 d . . . . .
H21 H 0.044411 0.555316 -0.226675 0.026 Uiso 1 1 calc R . . . .
C22 C 0.09891(8) 0.34324(16) -0.25658(6) 0.0226(2) Uani 1 1 d . . . . .
H22 H 0.048886 0.315271 -0.288180 0.027 Uiso 1 1 calc R . . . .
C23 C 0.17465(8) 0.23993(15) -0.24688(6) 0.0205(2) Uani 1 1 d . . . . .
H23 H 0.176165 0.141334 -0.271609 0.025 Uiso 1 1 calc R . . . .
C24 C 0.24784(8) 0.28190(14) -0.20089(5) 0.0164(2) Uani 1 1 d . . . . .
C25 C 0.32702(9) 0.03459(15) -0.21997(6) 0.0246(3) Uani 1 1 d . . . . .
H25A H 0.325846 0.052303 -0.268508 0.037 Uiso 1 1 calc GR . . . .
H25B H 0.273618 -0.030451 -0.210374 0.037 Uiso 1 1 calc GR . . . .
H25C H 0.383365 -0.023366 -0.203933 0.037 Uiso 1 1 calc GR . . . .

loop_
_atom_site_aniso_label
_atom_site_aniso_U_11
_atom_site_aniso_U_22
_atom_site_aniso_U_33
_atom_site_aniso_U_23
_atom_site_aniso_U_13
_atom_site_aniso_U_12
S1 0.01547(12) 0.01431(13) 0.02053(13) 0.00129(10) 0.00184(10) 0.00142(9)
S2 0.01743(13) 0.01769(14) 0.01382(12) -0.00178(10) 0.00018(9) 0.00149(10)
O1 0.0242(4) 0.0184(4) 0.0185(4) -0.0039(3) 0.0003(3) 0.0060(3)
O2 0.0251(4) 0.0157(4) 0.0164(4) 0.0034(3) -0.0016(3) -0.0014(3)
O3 0.0194(4) 0.0307(5) 0.0217(4) 0.0085(4) 0.0085(3) 0.0059(3)
O4 0.0364(5) 0.0274(5) 0.0184(4) 0.0010(4) 0.0072(4) 0.0010(4)
O5 0.0194(4) 0.0245(4) 0.0242(4) 0.0007(3) -0.0023(3) -0.0037(3)
N1 0.0192(4) 0.0140(4) 0.0165(4) -0.0025(3) 0.0029(3) -0.0029(3)
N2 0.0201(5) 0.0207(5) 0.0179(4) 0.0020(4) 0.0037(4) 0.0016(4)
N3 0.0170(4) 0.0197(5) 0.0181(4) 0.0017(4) 0.0001(3) 0.0038(4)
C1 0.0128(5) 0.0187(5) 0.0184(5) -0.0010(4) 0.0012(4) 0.0016(4)
C2 0.0151(5) 0.0210(6) 0.0229(5) 0.0039(4) 0.0037(4) 0.0018(4)
C3 0.0181(5) 0.0180(6) 0.0319(6) 0.0002(5) 0.0059(5) 0.0004(4)
C4 0.0201(5) 0.0228(6) 0.0271(6) -0.0062(5) 0.0045(4) -0.0011(5)
C5 0.0180(5) 0.0238(6) 0.0196(5) -0.0020(5) 0.0025(4) 0.0012(4)
C6 0.0125(4) 0.0185(5) 0.0190(5) 0.0009(4) 0.0035(4) 0.0023(4)
C7 0.0147(5) 0.0206(6) 0.0173(5) 0.0023(4) 0.0027(4) -0.0002(4)
C8 0.0239(6) 0.0308(7) 0.0218(6) 0.0085(5) 0.0078(5) 0.0063(5)
C9 0.0153(5) 0.0136(5) 0.0169(5) -0.0016(4) 0.0007(4) -0.0013(4)
C10 0.0147(5) 0.0107(5) 0.0182(5) -0.0015(4) 0.0015(4) -0.0011(4)
C11 0.0133(5) 0.0199(5) 0.0159(5) -0.0005(4) 0.0010(4) -0.0010(4)
C12 0.0186(5) 0.0348(7) 0.0166(5) 0.0047(5) 0.0006(4) -0.0043(5)
C13 0.0229(6) 0.0526(9) 0.0160(5) -0.0067(6) 0.0014(4) -0.0034(6)
C14 0.0203(6) 0.0406(8) 0.0292(7) -0.0191(6) -0.0014(5) 0.0023(5)
C15 0.0181(5) 0.0213(6) 0.0314(6) -0.0074(5) -0.0028(5) 0.0022(4)
C16 0.0129(5) 0.0193(5) 0.0180(5) -0.0013(4) -0.0006(4) 0.0000(4)
C17 0.0220(6) 0.0197(6) 0.0300(6) 0.0106(5) 0.0023(5) 0.0023(4)
C18 0.0215(5) 0.0167(5) 0.0167(5) -0.0019(4) 0.0043(4) -0.0028(4)
C19 0.0173(5) 0.0170(5) 0.0120(5) 0.0010(4) 0.0015(4) -0.0010(4)
C20 0.0210(5) 0.0170(5) 0.0192(5) 0.0004(4) 0.0026(4) 0.0011(4)
C21 0.0185(5) 0.0232(6) 0.0234(6) 0.0059(5) -0.0001(4) 0.0020(4)
C22 0.0222(5) 0.0250(6) 0.0197(5) 0.0046(5) -0.0033(4) -0.0049(5)
C23 0.0267(6) 0.0182(5) 0.0160(5) -0.0002(4) -0.0004(4) -0.0027(5)
C24 0.0203(5) 0.0161(5) 0.0130(5) 0.0011(4) 0.0031(4) 0.0016(4)
C25 0.0300(6) 0.0173(6) 0.0269(6) -0.0047(5) 0.0055(5) 0.0042(5)

loop_
_atom_type_symbol
_atom_type_description
_atom_type_scat_dispersion_real
_atom_type_scat_dispersion_imag
_atom_type_scat_source
C C 0.0033 0.0016 'International Tables Vol C Tables 4.2.6.8 and 6.1.1.4'
H H 0.0000 0.0000 'International Tables Vol C Tables 4.2.6.8 and 6.1.1.4'
N N 0.0061 0.0033 'International Tables Vol C Tables 4.2.6.8 and 6.1.1.4'
O O 0.0106 0.0060 'International Tables Vol C Tables 4.2.6.8 and 6.1.1.4'
S S 0.1246 0.1234 'International Tables Vol C Tables 4.2.6.8 and 6.1.1.4'

loop_
_geom_angle_atom_site_label_1
_geom_angle_atom_site_label_2
_geom_angle_atom_site_label_3
_geom_angle
_geom_angle_site_symmetry_1
_geom_angle_site_symmetry_3
_geom_angle_publ_flag
C11 S1 C10 96.22(5) . . ?
C19 S2 C18 101.94(5) . . ?
C24 O1 C25 117.14(9) . . ?
C16 O2 C17 117.70(9) . . ?
C8 O3 C7 107.74(9) . . ?
C10 N1 C18 119.30(10) . . ?
C9 N2 C8 106.93(10) . . ?
O4 N3 C1 117.18(10) . . ?
O5 N3 O4 123.19(10) . . ?
O5 N3 C1 119.62(9) . . ?
C2 C1 N3 115.19(10) . . ?
C2 C1 C6 122.91(11) . . ?
C6 C1 N3 121.90(10) . . ?
C1 C2 H2 120.5 . . ?
C3 C2 C1 118.99(11) . . ?
C3 C2 H2 120.5 . . ?
C2 C3 H3 120.2 . . ?
C2 C3 C4 119.62(11) . . ?
C4 C3 H3 120.2 . . ?
C3 C4 H4 119.9 . . ?
C5 C4 C3 120.29(11) . . ?
C5 C4 H4 119.9 . . ?
C4 C5 H5 119.1 . . ?
C4 C5 C6 121.74(11) . . ?
C6 C5 H5 119.1 . . ?
C1 C6 C7 125.73(10) . . ?
C5 C6 C1 116.32(11) . . ?
C5 C6 C7 117.94(10) . . ?
O3 C7 C6 108.96(9) . . ?
O3 C7 H7 110.6 . . ?
O3 C7 C9 101.10(8) . . ?
C6 C7 H7 110.6 . . ?
C6 C7 C9 114.64(9) . . ?
C9 C7 H7 110.6 . . ?
O3 C8 N2 108.27(9) . . ?
O3 C8 H8A 110.0 . . ?
O3 C8 H8B 110.0 . . ?
N2 C8 H8A 110.0 . . ?
N2 C8 H8B 110.0 . . ?
H8A C8 H8B 108.4 . . ?
N2 C9 C7 113.83(10) . . ?
N2 C9 C10 124.35(10) . . ?
C10 C9 C7 121.72(9) . . ?
N1 C10 S1 126.15(8) . . ?
N1 C10 C9 116.26(9) . . ?
C9 C10 S1 117.59(8) . . ?
C12 C11 S1 120.27(10) . . ?
C12 C11 C16 119.96(11) . . ?
C16 C11 S1 119.75(8) . . ?
C11 C12 H12 119.9 . . ?
C13 C12 C11 120.29(12) . . ?
C13 C12 H12 119.9 . . ?
C12 C13 H13 120.2 . . ?
C14 C13 C12 119.61(12) . . ?
C14 C13 H13 120.2 . . ?
C13 C14 H14 119.4 . . ?
C13 C14 C15 121.21(12) . . ?
C15 C14 H14 119.4 . . ?
C14 C15 H15 120.3 . . ?
C14 C15 C16 119.31(12) . . ?
C16 C15 H15 120.3 . . ?
O2 C16 C11 115.99(10) . . ?
O2 C16 C15 124.41(11) . . ?
C15 C16 C11 119.58(11) . . ?
O2 C17 H17A 109.5 . . ?
O2 C17 H17B 109.5 . . ?
O2 C17 H17C 109.5 . . ?
H17A C17 H17B 109.5 . . ?
H17A C17 H17C 109.5 . . ?
H17B C17 H17C 109.5 . . ?
S2 C18 H18A 108.9 . . ?
S2 C18 H18B 108.9 . . ?
N1 C18 S2 113.34(8) . . ?
N1 C18 H18A 108.9 . . ?
N1 C18 H18B 108.9 . . ?
H18A C18 H18B 107.7 . . ?
C20 C19 S2 124.77(9) . . ?
C20 C19 C24 119.08(10) . . ?
C24 C19 S2 116.14(8) . . ?
C19 C20 H20 119.9 . . ?
C19 C20 C21 120.20(11) . . ?
C21 C20 H20 119.9 . . ?
C20 C21 H21 119.9 . . ?
C22 C21 C20 120.30(11) . . ?
C22 C21 H21 119.9 . . ?
C21 C22 H22 119.9 . . ?
C21 C22 C23 120.15(11) . . ?
C23 C22 H22 119.9 . . ?
C22 C23 H23 120.2 . . ?
C24 C23 C22 119.68(11) . . ?
C24 C23 H23 120.2 . . ?
O1 C24 C19 115.07(9) . . ?
O1 C24 C23 124.38(10) . . ?
C23 C24 C19 120.55(10) . . ?
O1 C25 H25A 109.5 . . ?
O1 C25 H25B 109.5 . . ?
O1 C25 H25C 109.5 . . ?
H25A C25 H25B 109.5 . . ?
H25A C25 H25C 109.5 . . ?
H25B C25 H25C 109.5 . . ?

loop_
_geom_bond_atom_site_label_1
_geom_bond_atom_site_label_2
_geom_bond_distance
_geom_bond_site_symmetry_2
_geom_bond_publ_flag
S1 C10 1.7971(11) . ?
S1 C11 1.7750(12) . ?
S2 C18 1.8093(12) . ?
S2 C19 1.7741(11) . ?
O1 C24 1.3691(13) . ?
O1 C25 1.4273(14) . ?
O2 C16 1.3590(13) . ?
O2 C17 1.4377(14) . ?
O3 C7 1.4336(13) . ?
O3 C8 1.4256(14) . ?
O4 N3 1.2304(13) . ?
O5 N3 1.2271(13) . ?
N1 C10 1.2720(14) . ?
N1 C18 1.4575(14) . ?
N2 C8 1.4552(15) . ?
N2 C9 1.2697(15) . ?
N3 C1 1.4730(15) . ?
C1 C2 1.3898(16) . ?
C1 C6 1.4002(15) . ?
C2 H2 0.9500 . ?
C2 C3 1.3876(17) . ?
C3 H3 0.9500 . ?
C3 C4 1.3890(18) . ?
C4 H4 0.9500 . ?
C4 C5 1.3888(18) . ?
C5 H5 0.9500 . ?
C5 C6 1.3949(16) . ?
C6 C7 1.5174(16) . ?
C7 H7 1.0000 . ?
C7 C9 1.5244(15) . ?
C8 H8A 0.9900 . ?
C8 H8B 0.9900 . ?
C9 C10 1.4858(15) . ?
C11 C12 1.3912(15) . ?
C11 C16 1.4056(16) . ?
C12 H12 0.9500 . ?
C12 C13 1.388(2) . ?
C13 H13 0.9500 . ?
C13 C14 1.383(2) . ?
C14 H14 0.9500 . ?
C14 C15 1.3923(19) . ?
C15 H15 0.9500 . ?
C15 C16 1.3973(16) . ?
C17 H17A 0.9800 . ?
C17 H17B 0.9800 . ?
C17 H17C 0.9800 . ?
C18 H18A 0.9900 . ?
C18 H18B 0.9900 . ?
C19 C20 1.3912(16) . ?
C19 C24 1.4033(15) . ?
C20 H20 0.9500 . ?
C20 C21 1.3970(16) . ?
C21 H21 0.9500 . ?
C21 C22 1.3807(18) . ?
C22 H22 0.9500 . ?
C22 C23 1.3951(17) . ?
C23 H23 0.9500 . ?
C23 C24 1.3891(16) . ?
C25 H25A 0.9800 . ?
C25 H25B 0.9800 . ?
C25 H25C 0.9800 . ?

loop_
_geom_torsion_atom_site_label_1
_geom_torsion_atom_site_label_2
_geom_torsion_atom_site_label_3
_geom_torsion_atom_site_label_4
_geom_torsion
_geom_torsion_site_symmetry_1
_geom_torsion_site_symmetry_2
_geom_torsion_site_symmetry_3
_geom_torsion_site_symmetry_4
_geom_torsion_publ_flag
S1 C11 C12 C13 -177.59(9) . . . . ?
S1 C11 C16 O2 -1.71(13) . . . . ?
S1 C11 C16 C15 177.16(9) . . . . ?
S2 C19 C20 C21 178.72(9) . . . . ?
S2 C19 C24 O1 2.00(13) . . . . ?
S2 C19 C24 C23 -178.20(9) . . . . ?
O3 C7 C9 N2 8.84(13) . . . . ?
O3 C7 C9 C10 -174.63(9) . . . . ?
O4 N3 C1 C2 37.20(14) . . . . ?
O4 N3 C1 C6 -142.89(11) . . . . ?
O5 N3 C1 C2 -141.59(10) . . . . ?
O5 N3 C1 C6 38.32(15) . . . . ?
N2 C9 C10 S1 -23.71(15) . . . . ?
N2 C9 C10 N1 156.06(11) . . . . ?
N3 C1 C2 C3 -179.83(10) . . . . ?
N3 C1 C6 C5 176.92(10) . . . . ?
N3 C1 C6 C7 -2.07(16) . . . . ?
C1 C2 C3 C4 2.47(17) . . . . ?
C1 C6 C7 O3 -139.15(11) . . . . ?
C1 C6 C7 C9 108.42(12) . . . . ?
C2 C1 C6 C5 -3.18(16) . . . . ?
C2 C1 C6 C7 177.83(10) . . . . ?
C2 C3 C4 C5 -2.19(17) . . . . ?
C3 C4 C5 C6 -0.89(18) . . . . ?
C4 C5 C6 C1 3.46(16) . . . . ?
C4 C5 C6 C7 -177.46(10) . . . . ?
C5 C6 C7 O3 41.88(13) . . . . ?
C5 C6 C7 C9 -70.55(13) . . . . ?
C6 C1 C2 C3 0.27(17) . . . . ?
C6 C7 C9 N2 125.86(11) . . . . ?
C6 C7 C9 C10 -57.61(14) . . . . ?
C7 O3 C8 N2 14.66(13) . . . . ?
C7 C9 C10 S1 160.13(8) . . . . ?
C7 C9 C10 N1 -20.09(15) . . . . ?
C8 O3 C7 C6 -134.74(10) . . . . ?
C8 O3 C7 C9 -13.63(12) . . . . ?
C8 N2 C9 C7 -0.19(14) . . . . ?
C8 N2 C9 C10 -176.61(11) . . . . ?
C9 N2 C8 O3 -8.88(14) . . . . ?
C10 S1 C11 C12 116.78(9) . . . . ?
C10 S1 C11 C16 -62.12(9) . . . . ?
C10 N1 C18 S2 84.99(11) . . . . ?
C11 S1 C10 N1 122.52(10) . . . . ?
C11 S1 C10 C9 -57.73(9) . . . . ?
C11 C12 C13 C14 0.40(18) . . . . ?
C12 C11 C16 O2 179.38(10) . . . . ?
C12 C11 C16 C15 -1.74(16) . . . . ?
C12 C13 C14 C15 -1.71(19) . . . . ?
C13 C14 C15 C16 1.26(18) . . . . ?
C14 C15 C16 O2 179.24(11) . . . . ?
C14 C15 C16 C11 0.47(17) . . . . ?
C16 C11 C12 C13 1.31(17) . . . . ?
C17 O2 C16 C11 177.13(9) . . . . ?
C17 O2 C16 C15 -1.68(16) . . . . ?
C18 S2 C19 C20 -9.82(11) . . . . ?
C18 S2 C19 C24 170.60(8) . . . . ?
C18 N1 C10 S1 -1.34(15) . . . . ?
C18 N1 C10 C9 178.91(9) . . . . ?
C19 S2 C18 N1 75.96(9) . . . . ?
C19 C20 C21 C22 0.21(18) . . . . ?
C20 C19 C24 O1 -177.60(10) . . . . ?
C20 C19 C24 C23 2.19(16) . . . . ?
C20 C21 C22 C23 0.85(18) . . . . ?
C21 C22 C23 C24 -0.38(18) . . . . ?
C22 C23 C24 O1 178.62(10) . . . . ?
C22 C23 C24 C19 -1.16(17) . . . . ?
C24 C19 C20 C21 -1.71(17) . . . . ?
C25 O1 C24 C19 177.72(10) . . . . ?
C25 O1 C24 C23 -2.07(16) . . . . ?
